data_4033567
loop_
_publ_author_name
'Ill\'an-Cabeza, Nuria A'
'Jim\'enez-Pulido, Sonia B'
'Hueso-Ure\~na, Francisco'
'Ram\'irez-Exp\'osito, Mar\'ia J'
'S\'anchez-S\'anchez, Purificaci\'on'
'Mart\'inez-Martos, Jos\'e M'
'Moreno-Carretero, Miguel N'

_publ_section_title
;
 Effects on estrogen-dependent and triple negative breast cancer cells
 growth of Ni(II), Zn(II) and Cd(II) complexes with the Schiff base
 derived from pyridine-2-carboxaldehyde and 5,6-diamino-1,3-dimethyluracil
 explored through the renin-angiotensin system (RAS)-regulating
 aminopeptidases.
;
_journal_name_full 'Journal of inorganic biochemistry'
_journal_page_first 52
_journal_page_last 62
_journal_paper_doi 10.1016/j.jinorgbio.2018.04.022
_journal_volume 185
_journal_year 2018
_chemical_compound_source 'synthesis as described'
_chemical_formula_moiety 'C24 H26 N12 Ni1 O11'
_chemical_formula_sum 'C24 H26 N12 Ni O11'
_chemical_formula_weight 717.28
_space_group_IT_number 15
_symmetry_cell_setting monoclinic
_symmetry_Int_Tables_number 15
_symmetry_space_group_name_Hall '-C 2yc'
_symmetry_space_group_name_H-M 'C 1 2/c 1'
_atom_sites_solution_hydrogens mixed
_audit_conform_dict_location ftp://ftp.iucr.org/pub/cif_core.dic
_audit_conform_dict_name cif_core.dic
_audit_conform_dict_version 2.4.3
_audit_creation_date 2017-01-13T12:14:40-00:00
_audit_creation_method 'WinGX routine CIF_UPDATE'
_cell_angle_alpha 90
_cell_angle_beta 107.177(15)
_cell_angle_gamma 90
_cell_formula_units_Z 8
_cell_length_a 26.417(6)
_cell_length_b 13.167(4)
_cell_length_c 17.650(5)
_cell_measurement_reflns_used 113
_cell_measurement_temperature 120(2)
_cell_measurement_theta_max 20
_cell_measurement_theta_min 3
_cell_measurement_wavelength 0.71073
_cell_volume 5865(3)
_computing_cell_refinement 'Dirax/lsq (Duisenberg & Schreurs, 1989-2000)'
_computing_data_collection 'Collect (Bruker AXS BV, 1997-2004)'
_computing_data_reduction 'EvalCCD (Duisenberg & Schreurs 1990-2000)'
_computing_molecular_graphics 'Ortep-3 for Windows (Farrugia, 1997)'
_computing_publication_material 'WinGX publication routines (Farrugia, 1999)'
_computing_structure_refinement 'SHELXL-2016/4 (Sheldrick, 2016)'
_computing_structure_solution 'SHELXS-86 (Sheldrick, 1986)'
_diffrn_ambient_temperature 120(2)
_diffrn_detector 'CCD plate'
_diffrn_detector_area_resol_mean 9
_diffrn_measured_fraction_theta_full 0.998
_diffrn_measured_fraction_theta_max 0.998
_diffrn_measurement_device '95mm CCD camera on \k-goniostat'
_diffrn_measurement_device_type KappaCCD
_diffrn_measurement_method 'CCD rotation images, thick slices'
_diffrn_orient_matrix_UB_11 0.01
_diffrn_orient_matrix_UB_12 0
_diffrn_orient_matrix_UB_13 0
_diffrn_orient_matrix_UB_21 0
_diffrn_orient_matrix_UB_22 0.01
_diffrn_orient_matrix_UB_23 0
_diffrn_orient_matrix_UB_31 0
_diffrn_orient_matrix_UB_32 0
_diffrn_orient_matrix_UB_33 0.01
_diffrn_radiation_monochromator 'horizonally mounted graphite crystal'
_diffrn_radiation_probe x-ray
_diffrn_radiation_type MoK\a
_diffrn_radiation_wavelength 0.71073
_diffrn_reflns_av_R_equivalents 0.1156
_diffrn_reflns_av_unetI/netI 0.0604
_diffrn_reflns_Laue_measured_fraction_full 0.998
_diffrn_reflns_Laue_measured_fraction_max 0.998
_diffrn_reflns_limit_h_max 34
_diffrn_reflns_limit_h_min -34
_diffrn_reflns_limit_k_max 17
_diffrn_reflns_limit_k_min -17
_diffrn_reflns_limit_l_max 22
_diffrn_reflns_limit_l_min -22
_diffrn_reflns_number 69867
_diffrn_reflns_point_group_measured_fraction_full 0.998
_diffrn_reflns_point_group_measured_fraction_max 0.998
_diffrn_reflns_theta_full 25.242
_diffrn_reflns_theta_max 27.512
_diffrn_reflns_theta_min 3.094
_diffrn_source 'Enraf Nonius FR590'
_diffrn_standards_interval_count .
_diffrn_standards_interval_time .
_diffrn_standards_number 0
_exptl_absorpt_coefficient_mu 0.744
_exptl_absorpt_correction_T_max 0.8966
_exptl_absorpt_correction_T_min 0.7551
_exptl_absorpt_correction_type multi-scan
_exptl_absorpt_process_details 'SADABS 2.10 (Sheldrick, 2003)'
_exptl_crystal_colour GREEN
_exptl_crystal_density_diffrn 1.625
_exptl_crystal_density_method 'not measured'
_exptl_crystal_description prism
_exptl_crystal_F_000 2960
_exptl_crystal_size_max 0.4
_exptl_crystal_size_mid 0.39
_exptl_crystal_size_min 0.15
_refine_diff_density_max 0.91
_refine_diff_density_min -0.996
_refine_diff_density_rms 0.106
_refine_ls_extinction_method none
_refine_ls_goodness_of_fit_ref 1.034
_refine_ls_hydrogen_treatment mixed
_refine_ls_matrix_type full
_refine_ls_number_constraints 0
_refine_ls_number_parameters 448
_refine_ls_number_reflns 6738
_refine_ls_number_restraints 1
_refine_ls_restrained_S_all 1.034
_refine_ls_R_factor_all 0.106
_refine_ls_R_factor_gt 0.0634
_refine_ls_shift/su_max 0
_refine_ls_shift/su_mean 0
_refine_ls_structure_factor_coef Fsqd
_refine_ls_weighting_details 'w=1/[\s^2^(Fo^2^)+(0.0820P)^2^+21.7888P] where P=(Fo^2^+2Fc^2^)/3'
_refine_ls_weighting_scheme calc
_refine_ls_wR_factor_gt 0.1478
_refine_ls_wR_factor_ref 0.1734
_reflns_Friedel_coverage 0
_reflns_number_gt 4543
_reflns_number_total 6738
_reflns_threshold_expression 'I > 2\s(I)'
_cod_data_source_file archive_Ni1691.cif
_cod_data_source_block shelx
_cod_original_sg_symbol_H-M 'C 2/c'
_cod_database_code 4033567

loop_
_symmetry_equiv_pos_as_xyz
'x, y, z'
'-x, y, -z+1/2'
'x+1/2, y+1/2, z'
'-x+1/2, y+1/2, -z+1/2'
'-x, -y, -z'
'x, -y, z-1/2'
'-x+1/2, -y+1/2, -z'
'x+1/2, -y+1/2, z-1/2'

loop_
_atom_site_label
_atom_site_type_symbol
_atom_site_fract_x
_atom_site_fract_y
_atom_site_fract_z
_atom_site_U_iso_or_equiv
_atom_site_adp_type
_atom_site_occupancy
_atom_site_site_symmetry_order
_atom_site_calc_flag
_atom_site_refinement_flags_posn
_atom_site_refinement_flags_adp
_atom_site_refinement_flags_occupancy
_atom_site_disorder_assembly
_atom_site_disorder_group
NI Ni 0.62292(2) 0.22489(3) 0.07274(3) 0.02314(15) Uani 1 1 d . . . . .
O41 O 0.59969(10) 0.20505(19) -0.04954(16) 0.0268(6) Uani 1 1 d . . . . .
C6F2 C 0.60832(17) -0.0072(3) 0.0771(2) 0.0291(9) Uani 1 1 d . . . . .
H6F2 H 0.641827 -0.013595 0.070515 0.035 Uiso 1 1 calc R U . . .
C511 C 0.73173(16) 0.1748(3) 0.1220(2) 0.0281(8) Uani 1 1 d . . . . .
O1N O 0.58945(11) 0.4801(2) 0.26666(17) 0.0363(7) Uani 1 1 d . . . . .
O22 O 0.54773(12) 0.68201(19) 0.08033(19) 0.0389(7) Uani 1 1 d . . . . .
O42 O 0.62732(10) 0.38392(17) 0.05458(15) 0.0241(6) Uani 1 1 d . . . . .
O21 O 0.65476(12) 0.0895(3) -0.25360(18) 0.0462(8) Uani 1 1 d . . . . .
N11 N 0.71489(13) 0.0904(2) -0.13053(19) 0.0280(7) Uani 1 1 d . . . . .
N1N N 0.63182(14) 0.5300(3) 0.2894(2) 0.0346(8) Uani 1 1 d . . . . .
N12 N 0.50932(12) 0.5360(2) 0.10401(18) 0.0243(7) Uani 1 1 d . . . . .
O2N O 0.65691(15) 0.5489(3) 0.2425(2) 0.0631(11) Uani 1 1 d . . . . .
N51 N 0.69292(12) 0.1771(2) 0.05802(19) 0.0243(7) Uani 1 1 d . . . . .
N31 N 0.62805(13) 0.1531(2) -0.15241(19) 0.0292(7) Uani 1 1 d . . . . .
N32 N 0.58529(12) 0.5328(2) 0.06095(19) 0.0241(7) Uani 1 1 d . . . . .
O3N O 0.64870(13) 0.5573(3) 0.35991(19) 0.0595(11) Uani 1 1 d . . . . .
C62 C 0.51030(14) 0.4313(3) 0.1131(2) 0.0215(7) Uani 1 1 d . . . . .
N1F1 N 0.67070(13) 0.2394(2) 0.18732(19) 0.0266(7) Uani 1 1 d . . . . .
C32 C 0.62619(16) 0.5894(3) 0.0372(3) 0.0342(10) Uani 1 1 d . . . . .
H32A H 0.611672 0.652518 0.013123 0.051 Uiso 1 1 calc R U . . .
H32B H 0.637919 0.549871 -0.000113 0.051 Uiso 1 1 calc R U . . .
H32C H 0.655672 0.602822 0.083129 0.051 Uiso 1 1 calc R U . . .
C51 C 0.68854(15) 0.1501(3) -0.0199(2) 0.0239(8) Uani 1 1 d . . . . .
N1F2 N 0.58955(13) 0.0851(2) 0.08302(19) 0.0255(7) Uani 1 1 d . . . . .
C512 C 0.52202(17) 0.1999(3) 0.0937(2) 0.0253(8) Uani 1 1 d . . . . .
N52 N 0.55411(12) 0.2711(2) 0.08913(17) 0.0214(6) Uani 1 1 d . . . . .
C22 C 0.54791(15) 0.5895(3) 0.0820(2) 0.0276(8) Uani 1 1 d . . . . .
C12 C 0.46961(16) 0.5971(3) 0.1266(2) 0.0295(9) Uani 1 1 d . . . . .
H12A H 0.479103 0.602136 0.183302 0.044 Uiso 1 1 calc R U . . .
H12B H 0.435517 0.565375 0.107006 0.044 Uiso 1 1 calc R U . . .
H12C H 0.468248 0.663869 0.104158 0.044 Uiso 1 1 calc R U . . .
C52 C 0.54755(15) 0.3763(3) 0.0887(2) 0.0221(7) Uani 1 1 d . . . . .
C3F1 C 0.76198(17) 0.2275(3) 0.2645(2) 0.0333(9) Uani 1 1 d . . . . .
H3F1 H 0.796526 0.208229 0.268358 0.04 Uiso 1 1 calc R U . . .
C11 C 0.75150(17) 0.0315(3) -0.1619(3) 0.0354(10) Uani 1 1 d . . . . .
H11A H 0.78402 0.068437 -0.153607 0.053 Uiso 1 1 calc R U . . .
H11B H 0.735724 0.020239 -0.217698 0.053 Uiso 1 1 calc R U . . .
H11C H 0.758653 -0.032658 -0.135058 0.053 Uiso 1 1 calc R U . . .
C2F2 C 0.54111(15) 0.0949(3) 0.0929(2) 0.0245(8) Uani 1 1 d . . . . .
C41 C 0.63696(15) 0.1703(3) -0.0729(2) 0.0247(8) Uani 1 1 d . . . . .
C42 C 0.58875(14) 0.4288(3) 0.0683(2) 0.0215(7) Uani 1 1 d . . . . .
C5F2 C 0.57939(17) -0.0948(3) 0.0804(2) 0.0330(9) Uani 1 1 d . . . . .
H5F2 H 0.592969 -0.158622 0.075094 0.04 Uiso 1 1 calc R U . . .
C21 C 0.66513(17) 0.1086(3) -0.1836(2) 0.0327(9) Uani 1 1 d . . . . .
C3F2 C 0.51078(16) 0.0114(3) 0.0992(2) 0.0288(9) Uani 1 1 d . . . . .
H3F2 H 0.478042 0.019504 0.108159 0.035 Uiso 1 1 calc R U . . .
C2F1 C 0.72168(16) 0.2136(3) 0.1942(2) 0.0278(8) Uani 1 1 d . . . . .
C4F1 C 0.75003(18) 0.2705(3) 0.3290(3) 0.0389(10) Uani 1 1 d . . . . .
H4F1 H 0.776493 0.281841 0.376406 0.047 Uiso 1 1 calc R U . . .
C6F1 C 0.65975(18) 0.2783(3) 0.2496(3) 0.0342(9) Uani 1 1 d . . . . .
H6F1 H 0.624739 0.294522 0.245253 0.041 Uiso 1 1 calc R U . . .
C5F1 C 0.69813(18) 0.2961(3) 0.3215(3) 0.0383(10) Uani 1 1 d . . . . .
H5F1 H 0.688977 0.324798 0.363734 0.046 Uiso 1 1 calc R U . . .
C4F2 C 0.53048(17) -0.0847(3) 0.0918(2) 0.0311(9) Uani 1 1 d . . . . .
H4F2 H 0.510556 -0.142057 0.094554 0.037 Uiso 1 1 calc R U . . .
C31 C 0.57569(17) 0.1722(4) -0.2092(3) 0.0400(11) Uani 1 1 d . . . . .
H31A H 0.553202 0.204303 -0.182401 0.06 Uiso 1 1 calc R U . . .
H31B H 0.560172 0.109001 -0.231621 0.06 Uiso 1 1 calc R U . . .
H31C H 0.579513 0.215883 -0.250765 0.06 Uiso 1 1 calc R U . . .
N2N N 0.6200(7) 0.8684(6) 0.8870(12) 0.356(12) Uani 1 1 d . . . . .
O6N O 0.5897(7) 0.9174(5) 0.8249(11) 0.337 Uani 1 1 d . . . . .
O4N O 0.6065(3) 0.7879(3) 0.9066(5) 0.141 Uani 1 1 d . . . . .
O2W O 0.7482(8) 0.8493(9) 0.9914(5) 0.175(8) Uani 0.5 1 d . . P . .
O5N O 0.6642(6) 0.9080(7) 0.9266(10) 0.313 Uani 1 1 d . . . . .
N62 N 0.47528(15) 0.3917(3) 0.1445(2) 0.0296(8) Uani 1 1 d . . . . .
O1W O 0.5 0.2068(4) 0.25 0.196(7) Uani 1 2 d S T P . .
N61 N 0.77668(14) 0.0894(3) -0.0078(2) 0.0305(8) Uani 1 1 d . . . . .
C61 C 0.72744(15) 0.1093(3) -0.0512(2) 0.0254(8) Uani 1 1 d . . . . .
H511 H 0.7691(18) 0.147(3) 0.125(2) 0.039(12) Uiso 1 1 d . . . . .
H612 H 0.4535(17) 0.434(4) 0.162(2) 0.034(12) Uiso 1 1 d . . . . .
H611 H 0.803(2) 0.082(4) -0.034(3) 0.058(15) Uiso 1 1 d . . . . .
H621 H 0.7867(19) 0.093(4) 0.043(3) 0.041(14) Uiso 1 1 d . . . . .
H512 H 0.4908(19) 0.204(3) 0.099(3) 0.037(13) Uiso 1 1 d . . . . .
H622 H 0.479(2) 0.338(4) 0.157(3) 0.045(15) Uiso 1 1 d . . . . .

loop_
_atom_site_aniso_label
_atom_site_aniso_U_11
_atom_site_aniso_U_22
_atom_site_aniso_U_33
_atom_site_aniso_U_23
_atom_site_aniso_U_13
_atom_site_aniso_U_12
NI 0.0236(3) 0.0140(2) 0.0327(3) 0.00016(19) 0.0097(2) 0.00224(19)
O41 0.0249(14) 0.0224(13) 0.0330(15) -0.0018(11) 0.0087(12) 0.0054(11)
C6F2 0.032(2) 0.0148(17) 0.039(2) 0.0002(15) 0.0089(18) 0.0029(15)
C511 0.029(2) 0.0235(19) 0.033(2) 0.0018(16) 0.0108(18) 0.0062(16)
O1N 0.0325(16) 0.0356(16) 0.0411(17) -0.0098(13) 0.0114(13) -0.0126(13)
O22 0.0386(17) 0.0112(12) 0.066(2) -0.0036(13) 0.0148(15) 0.0012(12)
O42 0.0256(14) 0.0119(11) 0.0356(14) 0.0014(10) 0.0100(11) 0.0017(10)
O21 0.0410(18) 0.063(2) 0.0328(17) -0.0133(15) 0.0080(14) 0.0112(16)
N11 0.0256(17) 0.0275(17) 0.0311(18) -0.0033(14) 0.0086(14) 0.0058(13)
N1N 0.0334(19) 0.0335(19) 0.038(2) -0.0030(16) 0.0121(16) -0.0059(16)
N12 0.0254(17) 0.0155(14) 0.0308(17) -0.0016(12) 0.0066(14) 0.0053(12)
O2N 0.071(3) 0.077(3) 0.051(2) -0.0062(19) 0.035(2) -0.039(2)
N51 0.0279(17) 0.0137(14) 0.0327(18) 0.0012(12) 0.0112(14) 0.0015(12)
N31 0.0299(18) 0.0240(16) 0.0320(18) -0.0045(14) 0.0066(14) 0.0034(14)
N32 0.0197(15) 0.0132(14) 0.0379(18) -0.0009(12) 0.0060(14) -0.0023(12)
O3N 0.0356(18) 0.104(3) 0.0396(18) -0.029(2) 0.0119(15) -0.023(2)
C62 0.0231(19) 0.0153(16) 0.0242(18) -0.0013(14) 0.0043(15) 0.0003(14)
N1F1 0.0327(18) 0.0177(15) 0.0312(17) 0.0011(13) 0.0121(15) 0.0025(13)
C32 0.028(2) 0.0192(18) 0.056(3) 0.0049(18) 0.013(2) -0.0017(16)
C51 0.0267(19) 0.0187(17) 0.0276(19) 0.0003(15) 0.0100(16) 0.0023(15)
N1F2 0.0305(17) 0.0137(14) 0.0318(17) -0.0014(12) 0.0087(14) 0.0008(13)
C512 0.026(2) 0.0203(18) 0.032(2) -0.0023(15) 0.0123(17) -0.0001(15)
N52 0.0266(16) 0.0114(13) 0.0263(16) -0.0011(12) 0.0081(13) 0.0026(12)
C22 0.025(2) 0.0162(17) 0.039(2) -0.0023(15) 0.0062(17) 0.0012(15)
C12 0.033(2) 0.0198(18) 0.038(2) 0.0001(16) 0.0129(18) 0.0080(16)
C52 0.0258(19) 0.0114(15) 0.0281(19) -0.0016(14) 0.0066(15) 0.0015(14)
C3F1 0.035(2) 0.032(2) 0.033(2) 0.0015(18) 0.0109(18) 0.0057(18)
C11 0.032(2) 0.039(2) 0.035(2) -0.0078(19) 0.0097(18) 0.0073(19)
C2F2 0.030(2) 0.0150(17) 0.028(2) 0.0005(14) 0.0086(16) -0.0009(15)
C41 0.027(2) 0.0169(17) 0.031(2) 0.0000(15) 0.0100(16) 0.0018(15)
C42 0.0234(18) 0.0131(16) 0.0263(19) 0.0012(14) 0.0047(15) 0.0027(14)
C5F2 0.041(3) 0.0161(18) 0.037(2) -0.0006(16) 0.0042(19) 0.0018(16)
C21 0.037(2) 0.028(2) 0.033(2) -0.0029(17) 0.0090(18) 0.0016(18)
C3F2 0.032(2) 0.0206(18) 0.034(2) 0.0002(16) 0.0114(18) -0.0011(16)
C2F1 0.029(2) 0.0219(18) 0.034(2) 0.0013(16) 0.0115(17) 0.0035(15)
C4F1 0.041(3) 0.042(2) 0.031(2) -0.0012(19) 0.0061(19) 0.009(2)
C6F1 0.037(2) 0.029(2) 0.041(2) 0.0000(18) 0.0180(19) 0.0049(18)
C5F1 0.044(3) 0.038(2) 0.035(2) -0.0038(18) 0.015(2) 0.010(2)
C4F2 0.039(2) 0.0176(18) 0.034(2) -0.0014(16) 0.0075(18) -0.0038(17)
C31 0.035(2) 0.045(3) 0.036(2) -0.006(2) 0.0035(19) 0.015(2)
N2N 0.55(2) 0.041(4) 0.75(3) -0.098(9) 0.62(2) -0.083(8)
O6N 0.528 0.03 0.682 0.044 0.531 0.021
O4N 0.152 0.045 0.292 0.008 0.167 -0.01
O2W 0.37(2) 0.101(8) 0.035(5) 0.003(5) 0.027(9) -0.099(12)
O5N 0.443 0.136 0.545 -0.204 0.434 -0.199
N62 0.036(2) 0.0173(17) 0.038(2) 0.0010(15) 0.0158(16) 0.0055(15)
O1W 0.51(2) 0.032(3) 0.137(7) 0 0.237(11) 0
N61 0.0280(19) 0.0333(19) 0.031(2) 0.0004(15) 0.0098(16) 0.0055(14)
C61 0.026(2) 0.0185(17) 0.032(2) 0.0014(15) 0.0084(16) 0.0004(15)

loop_
_atom_type_symbol
_atom_type_description
_atom_type_scat_dispersion_real
_atom_type_scat_dispersion_imag
_atom_type_scat_source
C C 0.0033 0.0016 'International Tables Vol C Tables 4.2.6.8 and 6.1.1.4'
H H 0 0 'International Tables Vol C Tables 4.2.6.8 and 6.1.1.4'
N N 0.0061 0.0033 'International Tables Vol C Tables 4.2.6.8 and 6.1.1.4'
O O 0.0106 0.006 'International Tables Vol C Tables 4.2.6.8 and 6.1.1.4'
Ni Ni 0.3393 1.1124 'International Tables Vol C Tables 4.2.6.8 and 6.1.1.4'

loop_
_exptl_crystal_face_index_h
_exptl_crystal_face_index_k
_exptl_crystal_face_index_l
_exptl_crystal_face_perp_dist
1 0 0 0.12
-1 0 0 0.09
4 3 2 0.127
-2 3 2 0.129
8 -3 -2 0.174
-12 -11 -7 0.157
0 -1 0 0.225
-3 6 1 0.144
0 0 1 0.027
0 0 -1 0.075

loop_
_geom_angle_atom_site_label_1
_geom_angle_atom_site_label_2
_geom_angle_atom_site_label_3
_geom_angle
_geom_angle_site_symmetry_1
_geom_angle_site_symmetry_3
N52 NI N51 179.04(12) . .
N52 NI N1F1 98.55(12) . .
N51 NI N1F1 80.65(13) . .
N52 NI N1F2 80.25(12) . .
N51 NI N1F2 99.34(12) . .
N1F1 NI N1F2 98.65(12) . .
N52 NI O41 100.64(11) . .
N51 NI O41 80.20(12) . .
N1F1 NI O41 160.38(12) . .
N1F2 NI O41 88.65(11) . .
N52 NI O42 79.41(11) . .
N51 NI O42 101.08(11) . .
N1F1 NI O42 90.67(11) . .
N1F2 NI O42 158.68(11) . .
O41 NI O42 88.84(10) . .
C41 O41 NI 111.5(2) . .
N1F2 C6F2 C5F2 122.1(4) . .
N1F2 C6F2 H6F2 119 . .
C5F2 C6F2 H6F2 119 . .
N51 C511 C2F1 117.0(3) . .
N51 C511 H511 124(2) . .
C2F1 C511 H511 119(2) . .
C42 O42 NI 110.5(2) . .
C61 N11 C21 123.7(3) . .
C61 N11 C11 119.7(3) . .
C21 N11 C11 115.7(3) . .
O2N N1N O3N 120.6(4) . .
O2N N1N O1N 119.8(4) . .
O3N N1N O1N 119.6(3) . .
C22 N12 C62 123.2(3) . .
C22 N12 C12 116.1(3) . .
C62 N12 C12 120.3(3) . .
C511 N51 C51 132.5(3) . .
C511 N51 NI 114.5(3) . .
C51 N51 NI 113.0(2) . .
C41 N31 C21 123.2(3) . .
C41 N31 C31 120.8(3) . .
C21 N31 C31 115.7(3) . .
C22 N32 C42 123.2(3) . .
C22 N32 C32 116.7(3) . .
C42 N32 C32 119.8(3) . .
N62 C62 N12 116.8(3) . .
N62 C62 C52 125.0(3) . .
N12 C62 C52 118.2(3) . .
C6F1 N1F1 C2F1 118.5(4) . .
C6F1 N1F1 NI 129.4(3) . .
C2F1 N1F1 NI 111.7(2) . .
N32 C32 H32A 109.5 . .
N32 C32 H32B 109.5 . .
H32A C32 H32B 109.5 . .
N32 C32 H32C 109.5 . .
H32A C32 H32C 109.5 . .
H32B C32 H32C 109.5 . .
N51 C51 C61 128.9(3) . .
N51 C51 C41 112.6(3) . .
C61 C51 C41 118.5(3) . .
C6F2 N1F2 C2F2 119.3(3) . .
C6F2 N1F2 NI 128.9(3) . .
C2F2 N1F2 NI 111.8(2) . .
N52 C512 C2F2 116.8(4) . .
N52 C512 H512 129(3) . .
C2F2 C512 H512 114(3) . .
C512 N52 C52 130.0(3) . .
C512 N52 NI 115.4(2) . .
C52 N52 NI 114.5(2) . .
O22 C22 N32 122.3(4) . .
O22 C22 N12 121.2(3) . .
N32 C22 N12 116.5(3) . .
N12 C12 H12A 109.5 . .
N12 C12 H12B 109.5 . .
H12A C12 H12B 109.5 . .
N12 C12 H12C 109.5 . .
H12A C12 H12C 109.5 . .
H12B C12 H12C 109.5 . .
C62 C52 N52 127.9(3) . .
C62 C52 C42 119.4(3) . .
N52 C52 C42 112.4(3) . .
C2F1 C3F1 C4F1 119.1(4) . .
C2F1 C3F1 H3F1 120.4 . .
C4F1 C3F1 H3F1 120.4 . .
N11 C11 H11A 109.5 . .
N11 C11 H11B 109.5 . .
H11A C11 H11B 109.5 . .
N11 C11 H11C 109.5 . .
H11A C11 H11C 109.5 . .
H11B C11 H11C 109.5 . .
N1F2 C2F2 C3F2 121.9(3) . .
N1F2 C2F2 C512 115.6(3) . .
C3F2 C2F2 C512 122.4(4) . .
O41 C41 N31 118.7(3) . .
O41 C41 C51 122.5(3) . .
N31 C41 C51 118.8(3) . .
O42 C42 N32 118.9(3) . .
O42 C42 C52 122.8(3) . .
N32 C42 C52 118.2(3) . .
C4F2 C5F2 C6F2 118.6(4) . .
C4F2 C5F2 H5F2 120.7 . .
C6F2 C5F2 H5F2 120.7 . .
O21 C21 N31 121.3(4) . .
O21 C21 N11 122.4(4) . .
N31 C21 N11 116.3(3) . .
C2F2 C3F2 C4F2 118.3(4) . .
C2F2 C3F2 H3F2 120.9 . .
C4F2 C3F2 H3F2 120.9 . .
N1F1 C2F1 C3F1 121.7(4) . .
N1F1 C2F1 C511 116.0(3) . .
C3F1 C2F1 C511 122.3(4) . .
C5F1 C4F1 C3F1 118.7(4) . .
C5F1 C4F1 H4F1 120.7 . .
C3F1 C4F1 H4F1 120.7 . .
N1F1 C6F1 C5F1 123.0(4) . .
N1F1 C6F1 H6F1 118.5 . .
C5F1 C6F1 H6F1 118.5 . .
C4F1 C5F1 C6F1 118.9(4) . .
C4F1 C5F1 H5F1 120.5 . .
C6F1 C5F1 H5F1 120.5 . .
C5F2 C4F2 C3F2 119.8(4) . .
C5F2 C4F2 H4F2 120.1 . .
C3F2 C4F2 H4F2 120.1 . .
N31 C31 H31A 109.5 . .
N31 C31 H31B 109.5 . .
H31A C31 H31B 109.5 . .
N31 C31 H31C 109.5 . .
H31A C31 H31C 109.5 . .
H31B C31 H31C 109.5 . .
O4N N2N O5N 120(2) . .
O4N N2N O6N 120.9(18) . .
O5N N2N O6N 119.0(9) . .
C62 N62 H612 120(3) . .
C62 N62 H622 118(4) . .
H612 N62 H622 121(5) . .
C61 N61 H611 118(3) . .
C61 N61 H621 123(3) . .
H611 N61 H621 118(4) . .
N61 C61 N11 117.2(3) . .
N61 C61 C51 123.6(4) . .
N11 C61 C51 119.2(3) . .

loop_
_geom_bond_atom_site_label_1
_geom_bond_atom_site_label_2
_geom_bond_distance
_geom_bond_site_symmetry_2
NI N52 2.017(3) .
NI N51 2.041(3) .
NI N1F1 2.052(3) .
NI N1F2 2.072(3) .
NI O41 2.079(3) .
NI O42 2.127(2) .
O41 C41 1.261(4) .
C6F2 N1F2 1.328(5) .
C6F2 C5F2 1.394(5) .
C6F2 H6F2 0.93 .
C511 N51 1.282(5) .
C511 C2F1 1.468(5) .
C511 H511 1.04(5) .
O1N N1N 1.257(4) .
O22 C22 1.218(4) .
O42 C42 1.262(4) .
O21 C21 1.211(5) .
N11 C61 1.363(5) .
N11 C21 1.391(5) .
N11 C11 1.470(5) .
N1N O2N 1.229(5) .
N1N O3N 1.244(4) .
N12 C22 1.386(5) .
N12 C62 1.386(4) .
N12 C12 1.468(5) .
N51 C51 1.392(5) .
N31 C41 1.371(5) .
N31 C21 1.387(5) .
N31 C31 1.471(5) .
N32 C22 1.374(5) .
N32 C42 1.376(4) .
N32 C32 1.472(5) .
C62 N62 1.318(5) .
C62 C52 1.389(5) .
N1F1 C6F1 1.320(5) .
N1F1 C2F1 1.359(5) .
C32 H32A 0.96 .
C32 H32B 0.96 .
C32 H32C 0.96 .
C51 C61 1.409(5) .
C51 C41 1.432(5) .
N1F2 C2F2 1.348(5) .
C512 N52 1.282(5) .
C512 C2F2 1.473(5) .
C512 H512 0.86(5) .
N52 C52 1.396(4) .
C12 H12A 0.96 .
C12 H12B 0.96 .
C12 H12C 0.96 .
C52 C42 1.423(5) .
C3F1 C2F1 1.388(6) .
C3F1 C4F1 1.390(6) .
C3F1 H3F1 0.93 .
C11 H11A 0.96 .
C11 H11B 0.96 .
C11 H11C 0.96 .
C2F2 C3F2 1.384(5) .
C5F2 C4F2 1.371(6) .
C5F2 H5F2 0.93 .
C3F2 C4F2 1.389(5) .
C3F2 H3F2 0.93 .
C4F1 C5F1 1.379(6) .
C4F1 H4F1 0.93 .
C6F1 C5F1 1.389(6) .
C6F1 H6F1 0.93 .
C5F1 H5F1 0.93 .
C4F2 H4F2 0.93 .
C31 H31A 0.96 .
C31 H31B 0.96 .
C31 H31C 0.96 .
N2N O4N 1.201(8) .
N2N O5N 1.28(2) .
N2N O6N 1.32(3) .
N62 H612 0.91(5) .
N62 H622 0.74(5) .
N61 C61 1.326(5) .
N61 H611 0.96(6) .
N61 H621 0.85(5) .

loop_
_geom_torsion_atom_site_label_1
_geom_torsion_atom_site_label_2
_geom_torsion_atom_site_label_3
_geom_torsion_atom_site_label_4
_geom_torsion
_geom_torsion_site_symmetry_1
_geom_torsion_site_symmetry_2
_geom_torsion_site_symmetry_3
_geom_torsion_site_symmetry_4
C2F1 C511 N51 C51 177.8(3) . . . .
C2F1 C511 N51 NI -4.7(4) . . . .
C22 N12 C62 N62 171.0(4) . . . .
C12 N12 C62 N62 -1.8(5) . . . .
C22 N12 C62 C52 -9.1(5) . . . .
C12 N12 C62 C52 178.1(3) . . . .
C511 N51 C51 C61 1.0(7) . . . .
NI N51 C51 C61 -176.4(3) . . . .
C511 N51 C51 C41 -177.5(4) . . . .
NI N51 C51 C41 5.0(4) . . . .
C5F2 C6F2 N1F2 C2F2 0.3(6) . . . .
C5F2 C6F2 N1F2 NI -175.8(3) . . . .
C2F2 C512 N52 C52 -179.8(3) . . . .
C2F2 C512 N52 NI 4.8(4) . . . .
C42 N32 C22 O22 174.8(4) . . . .
C32 N32 C22 O22 1.0(6) . . . .
C42 N32 C22 N12 -6.6(5) . . . .
C32 N32 C22 N12 179.7(3) . . . .
C62 N12 C22 O22 -174.6(4) . . . .
C12 N12 C22 O22 -1.4(6) . . . .
C62 N12 C22 N32 6.8(5) . . . .
C12 N12 C22 N32 179.9(3) . . . .
N62 C62 C52 N52 2.9(6) . . . .
N12 C62 C52 N52 -177.0(3) . . . .
N62 C62 C52 C42 -169.4(4) . . . .
N12 C62 C52 C42 10.7(5) . . . .
C512 N52 C52 C62 18.0(6) . . . .
NI N52 C52 C62 -166.5(3) . . . .
C512 N52 C52 C42 -169.2(4) . . . .
NI N52 C52 C42 6.2(4) . . . .
C6F2 N1F2 C2F2 C3F2 1.7(6) . . . .
NI N1F2 C2F2 C3F2 178.4(3) . . . .
C6F2 N1F2 C2F2 C512 -176.2(3) . . . .
NI N1F2 C2F2 C512 0.5(4) . . . .
N52 C512 C2F2 N1F2 -3.5(5) . . . .
N52 C512 C2F2 C3F2 178.6(4) . . . .
NI O41 C41 N31 -179.8(3) . . . .
NI O41 C41 C51 -1.2(4) . . . .
C21 N31 C41 O41 -175.4(3) . . . .
C31 N31 C41 O41 -1.6(5) . . . .
C21 N31 C41 C51 5.9(5) . . . .
C31 N31 C41 C51 179.8(4) . . . .
N51 C51 C41 O41 -2.5(5) . . . .
C61 C51 C41 O41 178.7(3) . . . .
N51 C51 C41 N31 176.0(3) . . . .
C61 C51 C41 N31 -2.7(5) . . . .
NI O42 C42 N32 178.9(3) . . . .
NI O42 C42 C52 -3.1(4) . . . .
C22 N32 C42 O42 -173.4(3) . . . .
C32 N32 C42 O42 0.2(5) . . . .
C22 N32 C42 C52 8.6(5) . . . .
C32 N32 C42 C52 -177.9(3) . . . .
C62 C52 C42 O42 171.5(3) . . . .
N52 C52 C42 O42 -1.9(5) . . . .
C62 C52 C42 N32 -10.5(5) . . . .
N52 C52 C42 N32 176.1(3) . . . .
N1F2 C6F2 C5F2 C4F2 -1.3(6) . . . .
C41 N31 C21 O21 175.8(4) . . . .
C31 N31 C21 O21 1.7(6) . . . .
C41 N31 C21 N11 -6.1(5) . . . .
C31 N31 C21 N11 179.8(4) . . . .
C61 N11 C21 O21 -178.7(4) . . . .
C11 N11 C21 O21 -9.6(6) . . . .
C61 N11 C21 N31 3.3(6) . . . .
C11 N11 C21 N31 172.4(3) . . . .
N1F2 C2F2 C3F2 C4F2 -2.6(6) . . . .
C512 C2F2 C3F2 C4F2 175.2(4) . . . .
C6F1 N1F1 C2F1 C3F1 -0.2(6) . . . .
NI N1F1 C2F1 C3F1 173.3(3) . . . .
C6F1 N1F1 C2F1 C511 -177.6(3) . . . .
NI N1F1 C2F1 C511 -4.1(4) . . . .
C4F1 C3F1 C2F1 N1F1 -1.2(6) . . . .
C4F1 C3F1 C2F1 C511 176.0(4) . . . .
N51 C511 C2F1 N1F1 6.0(5) . . . .
N51 C511 C2F1 C3F1 -171.4(4) . . . .
C2F1 C3F1 C4F1 C5F1 1.3(6) . . . .
C2F1 N1F1 C6F1 C5F1 1.4(6) . . . .
NI N1F1 C6F1 C5F1 -170.8(3) . . . .
C3F1 C4F1 C5F1 C6F1 -0.2(7) . . . .
N1F1 C6F1 C5F1 C4F1 -1.2(7) . . . .
C6F2 C5F2 C4F2 C3F2 0.4(6) . . . .
C2F2 C3F2 C4F2 C5F2 1.5(6) . . . .
C21 N11 C61 N61 -179.2(4) . . . .
C11 N11 C61 N61 12.1(5) . . . .
C21 N11 C61 C51 -0.5(6) . . . .
C11 N11 C61 C51 -169.1(3) . . . .
N51 C51 C61 N61 0.2(6) . . . .
C41 C51 C61 N61 178.7(3) . . . .
N51 C51 C61 N11 -178.4(3) . . . .
C41 C51 C61 N11 0.1(5) . . . .
